data_7060163
loop_
_publ_author_name
'Popov, Roman A.'
'Mikherdov, Alexander S.'
'Novikov, Alexander S.'
'Myznikov, Leonid V.'
'Boyarskiy, Vadim P.'

_publ_section_title
;
 PdII- and PtII-mediated coupling of aryl isocyanides with N-heterocyclic
 thiones
;
_journal_issue 4
_journal_name_full 'New Journal of Chemistry'
_journal_page_first 1785
_journal_page_last 1789
_journal_paper_doi 10.1039/D0NJ05386D
_journal_volume 45
_journal_year 2021
_chemical_formula_moiety 'C22 H23 Cl N4 Pd S'
_chemical_formula_sum 'C22 H23 Cl N4 Pd S'
_chemical_formula_weight 517.35
_space_group_crystal_system monoclinic
_space_group_IT_number 4
_space_group_name_Hall 'P 2yb'
_space_group_name_H-M_alt 'P 1 21 1'
_atom_sites_solution_hydrogens geom
_audit_creation_date 2020-10-15
_audit_creation_method
;
Olex2 1.2
(compiled 2018.05.29 svn.r3508 for OlexSys, GUI svn.r5506)
;
_audit_update_record
;
2020-10-15 deposited with the CCDC.	2020-11-25 downloaded from the CCDC.
;
_cell_angle_alpha 90
_cell_angle_beta 90.298(2)
_cell_angle_gamma 90
_cell_formula_units_Z 4
_cell_length_a 9.9266(2)
_cell_length_b 12.2058(3)
_cell_length_c 18.2152(5)
_cell_measurement_reflns_used 11312
_cell_measurement_temperature 100.01(10)
_cell_measurement_theta_max 32.1180
_cell_measurement_theta_min 3.3430
_cell_volume 2206.96(9)
_computing_cell_refinement
;
CrysAlisPro, Agilent Technologies,
Version 1.171.36.32 (release 02-08-2013 CrysAlis171 .NET)
(compiled Aug  2 2013,16:46:58)
;
_computing_data_collection
;
CrysAlisPro, Agilent Technologies,
Version 1.171.36.32 (release 02-08-2013 CrysAlis171 .NET)
(compiled Aug  2 2013,16:46:58)
;
_computing_data_reduction
;
CrysAlisPro, Agilent Technologies,
Version 1.171.36.32 (release 02-08-2013 CrysAlis171 .NET)
(compiled Aug  2 2013,16:46:58)
;
_computing_molecular_graphics 'Olex2 (Dolomanov et al., 2009)'
_computing_publication_material 'Olex2 (Dolomanov et al., 2009)'
_computing_structure_refinement 'ShelXL (Sheldrick, 2015)'
_computing_structure_solution 'SHELXT 2014/5 (Sheldrick, 2014)'
_diffrn_ambient_temperature 100.01(10)
_diffrn_detector_area_resol_mean 16.2096
_diffrn_measured_fraction_theta_full 0.997
_diffrn_measured_fraction_theta_max 0.911
_diffrn_measurement_details
;
#__ type_ start__ end____ width___ exp.time_
  1 omega -100.00  -39.00   1.0000    1.0600
omega____ theta____ kappa____ phi______ frames
    -      -25.4311 -178.0000  -90.0000 61

#__ type_ start__ end____ width___ exp.time_
  2 omega   48.00   95.00   1.0000    1.0600
omega____ theta____ kappa____ phi______ frames
    -       26.5248   57.0000   60.0000 47

#__ type_ start__ end____ width___ exp.time_
  3 omega    3.00   57.00   1.0000    1.0600
omega____ theta____ kappa____ phi______ frames
    -       26.5248  -77.0000  150.0000 54

#__ type_ start__ end____ width___ exp.time_
  4 omega  -51.00   -7.00   1.0000    1.0600
omega____ theta____ kappa____ phi______ frames
    -      -25.4311  -38.0000 -150.0000 44

#__ type_ start__ end____ width___ exp.time_
  5 omega  -19.00   38.00   1.0000    1.0600
omega____ theta____ kappa____ phi______ frames
    -       26.5248  -99.0000  -90.0000 57

#__ type_ start__ end____ width___ exp.time_
  6 omega   -9.00   17.00   1.0000    1.0600
omega____ theta____ kappa____ phi______ frames
    -      -25.4311   77.0000   90.0000 26

#__ type_ start__ end____ width___ exp.time_
  7 omega   19.00   44.00   1.0000    1.0600
omega____ theta____ kappa____ phi______ frames
    -       26.5248   77.0000  -30.0000 25

#__ type_ start__ end____ width___ exp.time_
  8 omega  -72.00  -45.00   1.0000    1.0600
omega____ theta____ kappa____ phi______ frames
    -      -25.4311 -178.0000 -120.0000 27

#__ type_ start__ end____ width___ exp.time_
  9 omega    2.00   99.00   1.0000    1.0600
omega____ theta____ kappa____ phi______ frames
    -       26.5248   38.0000 -180.0000 97

#__ type_ start__ end____ width___ exp.time_
 10 omega   29.00   76.00   1.0000    1.0600
omega____ theta____ kappa____ phi______ frames
    -       26.5248   57.0000    0.0000 47

#__ type_ start__ end____ width___ exp.time_
 11 omega    0.00   33.00   1.0000    1.0600
omega____ theta____ kappa____ phi______ frames
    -       26.5248   85.0000   65.0000 33

#__ type_ start__ end____ width___ exp.time_
 12 omega  -17.00   11.00   1.0000    1.0600
omega____ theta____ kappa____ phi______ frames
    -       26.5248   19.0000  -60.0000 28
;
_diffrn_measurement_device_type 'Xcalibur, Eos'
_diffrn_measurement_method '\w scans'
_diffrn_orient_matrix_UB_11 0.0330335000
_diffrn_orient_matrix_UB_12 -0.0513346000
_diffrn_orient_matrix_UB_13 -0.0028092000
_diffrn_orient_matrix_UB_21 -0.0228750000
_diffrn_orient_matrix_UB_22 -0.0050798000
_diffrn_orient_matrix_UB_23 -0.0367860000
_diffrn_orient_matrix_UB_31 0.0591487000
_diffrn_orient_matrix_UB_32 0.0267547000
_diffrn_orient_matrix_UB_33 -0.0123756000
_diffrn_radiation_monochromator graphite
_diffrn_radiation_type MoK\a
_diffrn_radiation_wavelength 0.71073
_diffrn_reflns_av_R_equivalents 0.0334
_diffrn_reflns_av_unetI/netI 0.0507
_diffrn_reflns_Laue_measured_fraction_full 0.997
_diffrn_reflns_Laue_measured_fraction_max 0.911
_diffrn_reflns_limit_h_max 14
_diffrn_reflns_limit_h_min -14
_diffrn_reflns_limit_k_max 18
_diffrn_reflns_limit_k_min -18
_diffrn_reflns_limit_l_max 26
_diffrn_reflns_limit_l_min -26
_diffrn_reflns_number 29416
_diffrn_reflns_point_group_measured_fraction_full 0.998
_diffrn_reflns_point_group_measured_fraction_max 0.881
_diffrn_reflns_theta_full 25.242
_diffrn_reflns_theta_max 32.416
_diffrn_reflns_theta_min 2.790
_diffrn_source 'Enhance (Mo) X-ray Source'
_exptl_absorpt_coefficient_mu 1.072
_exptl_absorpt_correction_T_max 1.00000
_exptl_absorpt_correction_T_min 0.61944
_exptl_absorpt_correction_type multi-scan
_exptl_absorpt_process_details
;
CrysAlisPro, Agilent Technologies,
Version 1.171.36.32 (release 02-08-2013 CrysAlis171 .NET)
(compiled Aug  2 2013,16:46:58)
Empirical absorption correction using spherical harmonics,
 implemented in SCALE3 ABSPACK scaling algorithm.
;
_exptl_crystal_colour 'clear light yellow'
_exptl_crystal_colour_lustre clear
_exptl_crystal_colour_modifier light
_exptl_crystal_colour_primary yellow
_exptl_crystal_density_diffrn 1.557
_exptl_crystal_description prism
_exptl_crystal_F_000 1048
_exptl_crystal_size_max 0.1
_exptl_crystal_size_mid 0.1
_exptl_crystal_size_min 0.1
_refine_diff_density_max 0.505
_refine_diff_density_min -0.652
_refine_diff_density_rms 0.087
_refine_ls_abs_structure_details
;
 Flack x determined using 5695 quotients [(I+)-(I-)]/[(I+)+(I-)]
 (Parsons, Flack and Wagner, Acta Cryst. B69 (2013) 249-259).
;
_refine_ls_abs_structure_Flack -0.014(12)
_refine_ls_extinction_method none
_refine_ls_goodness_of_fit_ref 1.052
_refine_ls_hydrogen_treatment constr
_refine_ls_matrix_type full
_refine_ls_number_parameters 533
_refine_ls_number_reflns 13971
_refine_ls_number_restraints 1
_refine_ls_restrained_S_all 1.052
_refine_ls_R_factor_all 0.0333
_refine_ls_R_factor_gt 0.0298
_refine_ls_shift/su_max 0.002
_refine_ls_shift/su_mean 0.000
_refine_ls_structure_factor_coef Fsqd
_refine_ls_weighting_details 'w=1/[\s^2^(Fo^2^)+(0.0197P)^2^+0.1706P] where P=(Fo^2^+2Fc^2^)/3'
_refine_ls_weighting_scheme calc
_refine_ls_wR_factor_gt 0.0599
_refine_ls_wR_factor_ref 0.0619
_reflns_Friedel_coverage 0.858
_reflns_Friedel_fraction_full 0.998
_reflns_Friedel_fraction_max 0.848
_reflns_number_gt 13185
_reflns_number_total 13971
_reflns_threshold_expression 'I > 2\s(I)'
_cod_data_source_file d0nj05386d3.cif
_cod_data_source_block 5a
_cod_depositor_comments 'Adding full bibliography for 7060163--7060166.cif.'
_cod_original_cell_volume 2206.97(10)
_cod_database_code 7060163
_shelx_shelxl_version_number 2018/3
_chemical_oxdiff_formula 'C22 Cl N4 Pd S'
_shelx_space_group_comment
;
The symmetry employed for this shelxl refinement is uniquely defined
by the following loop, which should always be used as a source of
symmetry information in preference to the above space-group names.
They are only intended as comments.
;
_reflns_odcompleteness_completeness 99.88
_reflns_odcompleteness_iscentric 1
_reflns_odcompleteness_theta 30.01
_olex2_refinement_description
;
1. Others
 Fixed Uiso: H21B(0.021) H15B(0.025) H22A(0.026) H22B(0.026) H22C(0.026)
 H8BA(0.033) H8BB(0.033) H8BC(0.033) H20A(0.021) H20B(0.022) H17D(0.036)
 H17E(0.036) H17F(0.036) H21A(0.02) H22D(0.034) H22E(0.034) H22F(0.034)
 H13A(0.025) H6B(0.024) H18A(0.037) H18B(0.037) H18C(0.037) H8AA(0.051)
 H8AB(0.051) H8AC(0.051) H4B(0.026) H9BA(0.036) H9BB(0.036) H9BC(0.036)
 H5A(0.037) H5B(0.029) H9AA(0.046) H9AB(0.046) H9AC(0.046) H6A(0.035)
 H14B(0.031) H13B(0.027) H17A(0.039) H17B(0.039) H17C(0.039) H14A(0.031)
 H4A(0.038) H18D(0.04) H18E(0.04) H18F(0.04) H15A(0.03)
 Fixed X: H21B(0.096523) H15B(1.094413) H22A(0.104379) H22B(-0.023529)
 H22C(0.107436) H8BA(0.377851) H8BB(0.524003) H8BC(0.486813) H20A(0.700415)
 H20B(-0.051724) H17D(-0.136706) H17E(-0.282171) H17F(-0.234702) H21A(0.553127)
 H22D(0.512501) H22E(0.661894) H22F(0.582168) H13A(-0.43244) H6B(0.613704)
 H18A(1.016715) H18B(0.85894) H18C(0.94375) H8AA(0.318555) H8AB(0.193315)
 H8AC(0.191781) H4B(0.64797) H9BA(0.456726) H9BB(0.439891) H9BC(0.326779) H5A(-
 0.049908) H5B(0.712305) H9AA(0.181464) H9AB(0.151665) H9AC(0.294177)
 H6A(0.023257) H14B(1.103763) H13B(0.951565) H17A(0.739993) H17B(0.771781)
 H17C(0.658492) H14A(-0.510649) H4A(0.042138) H18D(-0.206281) H18E(-0.251925)
 H18F(-0.112216) H15A(-0.411595)
 Fixed Y: H21B(0.280899) H15B(0.503846) H22A(-0.056486) H22B(0.014729)
 H22C(0.030313) H8BA(0.50546) H8BB(0.536137) H8BC(0.413571) H20A(0.695013)
 H20B(0.153594) H17D(0.477004) H17E(0.483684) H17F(0.570891) H21A(0.565)
 H22D(0.841672) H22E(0.813695) H22F(0.90154) H13A(0.350743) H6B(0.544237)
 H18A(0.45643) H18B(0.461853) H18C(0.557383) H8AA(0.484513) H8AB(0.468555)
 H8AC(0.559867) H4B(0.623857) H9BA(0.318087) H9BB(0.424941) H9BC(0.389982)
 H5A(0.206214) H5B(0.646922) H9AA(0.407272) H9AB(0.281524) H9AC(0.321823)
 H6A(0.207587) H14B(0.406527) H13B(0.268865) H17A(0.141884) H17B(0.151483)
 H17C(0.224079) H14A(0.243558) H4A(0.324439) H18D(0.447819) H18E(0.328036)
 H18F(0.348659) H15A(0.252007)
 Fixed Z: H21B(0.580875) H15B(0.490017) H22A(0.735332) H22B(0.751434)
 H22C(0.798755) H8BA(0.720927) H8BB(0.746656) H8BC(0.730711) H20A(0.872334)
 H20B(0.645467) H17D(1.063537) H17E(1.096335) H17F(1.038824) H21A(0.935352)
 H22D(0.727155) H22E(0.748256) H22F(0.793355) H13A(1.046482) H6B(0.442855)
 H18A(0.635989) H18B(0.634443) H18C(0.60043) H8AA(1.072599) H8AB(1.123572)
 H8AC(1.06305) H4B(0.654746) H9BA(0.448549) H9BB(0.401639) H9BC(0.456624)
 H5A(1.005552) H5B(0.534158) H9AA(0.796473) H9AB(0.789824) H9AC(0.815652)
 H6A(0.885724) H14B(0.382082) H13B(0.357811) H17A(0.477317) H17B(0.39335)
 H17C(0.428088) H14A(0.95151) H4A(1.090526) H18D(0.772995) H18E(0.754273)
 H18F(0.792345) H15A(0.837794)
;
_olex2_submission_special_instructions 'No special instructions were received'

loop_
_space_group_symop_operation_xyz
'x, y, z'
'-x, y+1/2, -z'

loop_
_atom_site_label
_atom_site_type_symbol
_atom_site_fract_x
_atom_site_fract_y
_atom_site_fract_z
_atom_site_U_iso_or_equiv
_atom_site_adp_type
_atom_site_occupancy
_atom_site_site_symmetry_order
_atom_site_calc_flag
_atom_site_refinement_flags_posn
_atom_site_refinement_flags_adp
_atom_site_refinement_flags_occupancy
_atom_site_disorder_assembly
_atom_site_disorder_group
Pd1B Pd 0.53687(2) 0.19147(2) 0.66705(2) 0.00969(5) Uani 1 1 d . . . . .
Pd1A Pd 0.11386(2) 0.63365(2) 0.83671(2) 0.01075(5) Uani 1 1 d . . . . .
Cl1B Cl 0.71962(8) 0.08517(7) 0.71467(5) 0.01792(17) Uani 1 1 d . . . . .
Cl1A Cl -0.07349(8) 0.70879(8) 0.76960(4) 0.01679(17) Uani 1 1 d . . . . .
S1B S 0.39152(8) 0.08339(7) 0.73538(5) 0.01385(16) Uani 1 1 d . . . . .
S1A S 0.25733(9) 0.75313(7) 0.77664(5) 0.01563(17) Uani 1 1 d . . . . .
N3B N 0.1206(3) 0.0973(2) 0.69903(16) 0.0125(6) Uani 1 1 d . . . . .
N2A N 0.3978(3) 0.6329(3) 0.87288(14) 0.0126(5) Uani 1 1 d . . . . .
N4B N 0.7495(3) 0.3086(2) 0.57012(16) 0.0139(6) Uani 1 1 d . . . . .
C10B C 0.6637(3) 0.2734(3) 0.60530(18) 0.0139(7) Uani 1 1 d . . . . .
N1A N 0.3001(3) 0.4877(3) 0.92674(17) 0.0173(6) Uani 1 1 d . . . . .
N4A N -0.1123(3) 0.4946(2) 0.90943(16) 0.0150(6) Uani 1 1 d . . . . .
N1B N 0.3536(3) 0.3627(2) 0.59757(16) 0.0137(6) Uani 1 1 d . . . . .
C1B C 0.3750(3) 0.2719(3) 0.62891(18) 0.0121(6) Uani 1 1 d . . . . .
N3A N 0.5277(3) 0.7480(2) 0.81671(17) 0.0142(6) Uani 1 1 d . . . . .
C10A C -0.0184(4) 0.5398(3) 0.88723(19) 0.0147(7) Uani 1 1 d . . . . .
C1A C 0.2767(3) 0.5708(3) 0.88757(19) 0.0133(6) Uani 1 1 d . . . . .
N2B N 0.2527(3) 0.2097(2) 0.64191(15) 0.0124(6) Uani 1 1 d . . . . .
C19B C 0.2497(3) 0.1286(3) 0.69204(16) 0.0105(5) Uani 1 1 d . . . . .
C21B C 0.1221(3) 0.2294(3) 0.6159(2) 0.0177(7) Uani 1 1 d . . . . .
H21B H 0.096523 0.280899 0.580875 0.021 Uiso 1 1 calc R . . . .
C19A C 0.3994(3) 0.7134(3) 0.82271(18) 0.0128(6) Uani 1 1 d . . . . .
C15B C 1.0334(4) 0.4473(3) 0.4817(2) 0.0208(8) Uani 1 1 d . . . . .
H15B H 1.094413 0.503846 0.490017 0.025 Uiso 1 1 calc R . . . .
C22B C 0.0732(4) 0.0144(3) 0.7505(2) 0.0172(7) Uani 1 1 d . . . . .
H22A H 0.104379 -0.056486 0.735332 0.026 Uiso 1 1 calc GR . . . .
H22B H -0.023529 0.014729 0.751434 0.026 Uiso 1 1 calc GR . . . .
H22C H 0.107436 0.030313 0.798755 0.026 Uiso 1 1 calc GR . . . .
C8B C 0.4717(4) 0.4881(3) 0.7160(2) 0.0220(8) Uani 1 1 d . . . . .
H8BA H 0.377851 0.505460 0.720927 0.033 Uiso 1 1 calc GR . . . .
H8BB H 0.524003 0.536137 0.746656 0.033 Uiso 1 1 calc GR . . . .
H8BC H 0.486813 0.413571 0.730711 0.033 Uiso 1 1 calc GR . . . .
C16B C 0.9383(3) 0.4222(3) 0.5352(2) 0.0165(7) Uani 1 1 d . . . . .
C20A C 0.6080(3) 0.6873(3) 0.86532(18) 0.0176(6) Uani 1 1 d . . . . .
H20A H 0.700415 0.695013 0.872334 0.021 Uiso 1 1 calc R . . . .
C20B C 0.0411(3) 0.1595(3) 0.6515(2) 0.0185(8) Uani 1 1 d . . . . .
H20B H -0.051724 0.153594 0.645467 0.022 Uiso 1 1 calc R . . . .
C11A C -0.2232(3) 0.4256(3) 0.92219(19) 0.0145(7) Uani 1 1 d . . . . .
C7B C 0.4890(4) 0.4560(3) 0.5074(2) 0.0169(7) Uani 1 1 d . . . . .
C17A C -0.2289(4) 0.4954(3) 1.0532(2) 0.0237(8) Uani 1 1 d . . . . .
H17D H -0.136706 0.477004 1.063537 0.036 Uiso 1 1 calc GR . . . .
H17E H -0.282171 0.483684 1.096335 0.036 Uiso 1 1 calc GR . . . .
H17F H -0.234702 0.570891 1.038824 0.036 Uiso 1 1 calc GR . . . .
C2B C 0.4548(3) 0.4393(3) 0.58135(19) 0.0142(7) Uani 1 1 d . . . . .
C21A C 0.5273(3) 0.6159(3) 0.90000(19) 0.0167(7) Uani 1 1 d . . . . .
H21A H 0.553127 0.565000 0.935352 0.020 Uiso 1 1 calc R . . . .
C22A C 0.5751(4) 0.8335(3) 0.7671(2) 0.0226(8) Uani 1 1 d . . . . .
H22D H 0.512501 0.841672 0.727155 0.034 Uiso 1 1 calc GR . . . .
H22E H 0.661894 0.813695 0.748256 0.034 Uiso 1 1 calc GR . . . .
H22F H 0.582168 0.901540 0.793355 0.034 Uiso 1 1 calc GR . . . .
C12A C -0.2809(3) 0.4240(3) 0.99184(19) 0.0160(7) Uani 1 1 d . . . . .
C16A C -0.2692(4) 0.3637(3) 0.8628(2) 0.0184(7) Uani 1 1 d . . . . .
C3B C 0.5131(4) 0.5025(3) 0.6373(2) 0.0172(7) Uani 1 1 d . . . . .
C11B C 0.8471(3) 0.3385(3) 0.51804(18) 0.0134(6) Uani 1 1 d . . . . .
C13A C -0.3904(4) 0.3543(3) 1.0010(2) 0.0212(8) Uani 1 1 d . . . . .
H13A H -0.432440 0.350743 1.046482 0.025 Uiso 1 1 calc R . . . .
C6B C 0.5876(4) 0.5338(3) 0.4913(2) 0.0202(8) Uani 1 1 d . . . . .
H6B H 0.613704 0.544237 0.442855 0.024 Uiso 1 1 calc R . . . .
C2A C 0.2015(4) 0.4104(3) 0.9464(2) 0.0195(8) Uani 1 1 d . . . . .
C3A C 0.1633(4) 0.4073(3) 1.0210(2) 0.0248(9) Uani 1 1 d . . . . .
C7A C 0.1528(4) 0.3346(3) 0.8958(2) 0.0239(9) Uani 1 1 d . . . . .
C18B C 0.9395(4) 0.4796(3) 0.6081(2) 0.0247(8) Uani 1 1 d . . . . .
H18A H 1.016715 0.456430 0.635989 0.037 Uiso 1 1 calc GR . . . .
H18B H 0.858940 0.461853 0.634443 0.037 Uiso 1 1 calc GR . . . .
H18C H 0.943750 0.557383 0.600430 0.037 Uiso 1 1 calc GR . . . .
C8A C 0.2220(5) 0.4873(4) 1.0749(2) 0.0341(11) Uani 1 1 d . . . . .
H8AA H 0.318555 0.484513 1.072599 0.051 Uiso 1 1 calc GR . . . .
H8AB H 0.193315 0.468555 1.123572 0.051 Uiso 1 1 calc GR . . . .
H8AC H 0.191781 0.559867 1.063050 0.051 Uiso 1 1 calc GR . . . .
C4B C 0.6089(4) 0.5808(3) 0.6183(2) 0.0215(8) Uani 1 1 d . . . . .
H4B H 0.647970 0.623857 0.654746 0.026 Uiso 1 1 calc R . . . .
C9B C 0.4222(4) 0.3915(3) 0.4483(2) 0.0243(8) Uani 1 1 d . . . . .
H9BA H 0.456726 0.318087 0.448549 0.036 Uiso 1 1 calc GR . . . .
H9BB H 0.439891 0.424941 0.401639 0.036 Uiso 1 1 calc GR . . . .
H9BC H 0.326779 0.389982 0.456624 0.036 Uiso 1 1 calc GR . . . .
C5A C 0.0154(4) 0.2563(3) 0.9911(3) 0.0310(10) Uani 1 1 d . . . . .
H5A H -0.049908 0.206214 1.005552 0.037 Uiso 1 1 calc R . . . .
C5B C 0.6468(4) 0.5954(3) 0.5459(2) 0.0241(8) Uani 1 1 d . . . . .
H5B H 0.712305 0.646922 0.534158 0.029 Uiso 1 1 calc R . . . .
C12B C 0.8468(3) 0.2790(3) 0.45259(19) 0.0168(7) Uani 1 1 d . . . . .
C9A C 0.1992(4) 0.3365(3) 0.8173(2) 0.0304(10) Uani 1 1 d . . . . .
H9AA H 0.181464 0.407272 0.796473 0.046 Uiso 1 1 calc GR . . . .
H9AB H 0.151665 0.281524 0.789824 0.046 Uiso 1 1 calc GR . . . .
H9AC H 0.294177 0.321823 0.815652 0.046 Uiso 1 1 calc GR . . . .
C6A C 0.0581(4) 0.2580(3) 0.9190(3) 0.0291(9) Uani 1 1 d . . . . .
H6A H 0.023257 0.207587 0.885724 0.035 Uiso 1 1 calc R . . . .
C14B C 1.0382(4) 0.3896(4) 0.4166(2) 0.0256(9) Uani 1 1 d . . . . .
H14B H 1.103763 0.406527 0.382082 0.031 Uiso 1 1 calc R . . . .
C13B C 0.9466(4) 0.3067(4) 0.4020(2) 0.0228(8) Uani 1 1 d . . . . .
H13B H 0.951565 0.268865 0.357811 0.027 Uiso 1 1 calc R . . . .
C17B C 0.7451(4) 0.1912(4) 0.4364(2) 0.0258(8) Uani 1 1 d . . . . .
H17A H 0.739993 0.141884 0.477317 0.039 Uiso 1 1 calc GR . . . .
H17B H 0.771781 0.151483 0.393350 0.039 Uiso 1 1 calc GR . . . .
H17C H 0.658492 0.224079 0.428088 0.039 Uiso 1 1 calc GR . . . .
C14A C -0.4380(4) 0.2903(3) 0.9440(2) 0.0256(8) Uani 1 1 d . . . . .
H14A H -0.510649 0.243558 0.951510 0.031 Uiso 1 1 calc R . . . .
C4A C 0.0691(4) 0.3285(4) 1.0418(2) 0.0317(10) Uani 1 1 d . . . . .
H4A H 0.042138 0.324439 1.090526 0.038 Uiso 1 1 calc R . . . .
C18A C -0.2040(4) 0.3729(4) 0.7890(2) 0.0268(9) Uani 1 1 d . . . . .
H18D H -0.206281 0.447819 0.772995 0.040 Uiso 1 1 calc GR . . . .
H18E H -0.251925 0.328036 0.754273 0.040 Uiso 1 1 calc GR . . . .
H18F H -0.112216 0.348659 0.792345 0.040 Uiso 1 1 calc GR . . . .
C15A C -0.3782(4) 0.2953(3) 0.8758(2) 0.0251(8) Uani 1 1 d . . . . .
H15A H -0.411595 0.252007 0.837794 0.030 Uiso 1 1 calc R . . . .

loop_
_atom_site_aniso_label
_atom_site_aniso_U_11
_atom_site_aniso_U_22
_atom_site_aniso_U_33
_atom_site_aniso_U_23
_atom_site_aniso_U_13
_atom_site_aniso_U_12
Pd1B 0.00828(10) 0.00966(10) 0.01114(10) 0.00110(9) 0.00085(8) -0.00003(9)
Pd1A 0.01039(11) 0.01138(11) 0.01050(11) 0.00047(10) 0.00218(8) 0.00003(9)
Cl1B 0.0079(3) 0.0171(4) 0.0287(5) 0.0107(4) 0.0002(3) 0.0007(3)
Cl1A 0.0108(3) 0.0260(5) 0.0136(3) 0.0068(3) 0.0017(3) 0.0018(3)
S1B 0.0092(4) 0.0146(4) 0.0177(4) 0.0064(3) -0.0003(3) 0.0002(3)
S1A 0.0125(4) 0.0158(4) 0.0186(4) 0.0070(3) -0.0002(3) 0.0002(3)
N3B 0.0101(13) 0.0128(13) 0.0147(13) 0.0035(11) -0.0004(10) 0.0001(10)
N2A 0.0112(12) 0.0128(12) 0.0138(12) 0.0006(13) 0.0018(9) 0.0018(12)
N4B 0.0117(13) 0.0147(13) 0.0153(14) 0.0030(11) 0.0020(10) 0.0022(11)
C10B 0.0143(16) 0.0146(16) 0.0127(15) -0.0016(13) -0.0006(12) 0.0036(13)
N1A 0.0162(14) 0.0170(14) 0.0186(15) 0.0045(12) 0.0041(11) 0.0012(12)
N4A 0.0148(14) 0.0160(14) 0.0142(14) -0.0018(12) 0.0011(11) -0.0002(11)
N1B 0.0117(13) 0.0136(13) 0.0158(14) 0.0032(12) 0.0032(10) 0.0015(11)
C1B 0.0114(15) 0.0135(16) 0.0115(15) -0.0003(13) 0.0017(11) -0.0011(12)
N3A 0.0094(13) 0.0119(13) 0.0215(14) 0.0025(12) 0.0008(10) -0.0003(11)
C10A 0.0175(17) 0.0134(16) 0.0131(16) -0.0038(13) -0.0011(12) 0.0019(13)
C1A 0.0136(15) 0.0126(15) 0.0137(15) -0.0010(13) 0.0042(12) 0.0007(13)
N2B 0.0091(12) 0.0126(15) 0.0154(13) 0.0023(11) -0.0008(10) 0.0010(10)
C19B 0.0105(13) 0.0096(13) 0.0115(13) -0.0006(13) 0.0018(10) 0.0022(13)
C21B 0.0112(15) 0.0192(17) 0.0227(18) 0.0066(15) -0.0031(13) 0.0020(13)
C19A 0.0131(15) 0.0116(16) 0.0138(15) -0.0012(12) 0.0029(11) 0.0013(12)
C15B 0.0164(17) 0.0248(19) 0.0213(19) 0.0101(16) -0.0004(14) -0.0042(15)
C22B 0.0148(16) 0.0160(16) 0.0208(18) 0.0069(14) 0.0030(13) -0.0014(13)
C8B 0.027(2) 0.0188(18) 0.0204(19) -0.0059(15) 0.0052(15) -0.0009(15)
C16B 0.0141(16) 0.0165(17) 0.0188(17) 0.0046(15) 0.0007(13) 0.0024(14)
C20A 0.0131(14) 0.0194(16) 0.0204(16) 0.0012(17) -0.0004(11) 0.0014(15)
C20B 0.0095(14) 0.0215(19) 0.0246(17) 0.0037(14) -0.0008(12) 0.0013(12)
C11A 0.0126(15) 0.0153(16) 0.0158(16) 0.0048(13) 0.0013(12) -0.0010(12)
C7B 0.0170(16) 0.0161(17) 0.0176(17) 0.0046(14) 0.0024(13) 0.0050(14)
C17A 0.024(2) 0.030(2) 0.0175(18) -0.0030(16) 0.0055(15) -0.0018(17)
C2B 0.0151(16) 0.0105(15) 0.0170(16) 0.0042(13) 0.0031(13) 0.0036(12)
C21A 0.0139(15) 0.0191(18) 0.0170(16) 0.0016(14) -0.0019(12) 0.0020(13)
C22A 0.0165(18) 0.0204(18) 0.031(2) 0.0081(17) 0.0029(15) -0.0013(15)
C12A 0.0159(16) 0.0158(16) 0.0164(16) 0.0052(14) 0.0008(13) 0.0020(13)
C16A 0.0186(17) 0.0206(17) 0.0159(16) 0.0024(14) -0.0012(13) -0.0042(14)
C3B 0.0186(17) 0.0110(15) 0.0220(18) 0.0002(14) 0.0037(14) 0.0029(13)
C11B 0.0096(14) 0.0163(15) 0.0143(15) 0.0065(13) 0.0028(11) 0.0011(12)
C13A 0.0191(18) 0.0256(19) 0.0191(18) 0.0104(16) 0.0025(14) -0.0022(15)
C6B 0.0218(18) 0.0177(17) 0.0213(18) 0.0091(15) 0.0048(14) 0.0032(15)
C2A 0.0157(17) 0.0144(16) 0.028(2) 0.0098(15) 0.0067(14) 0.0044(13)
C3A 0.0189(18) 0.030(2) 0.025(2) 0.0163(18) 0.0042(15) 0.0063(16)
C7A 0.025(2) 0.0120(16) 0.035(2) 0.0041(16) 0.0126(17) 0.0035(14)
C18B 0.025(2) 0.0209(19) 0.028(2) -0.0044(17) -0.0001(16) -0.0016(16)
C8A 0.030(2) 0.051(3) 0.021(2) 0.013(2) 0.0004(17) 0.001(2)
C4B 0.0210(18) 0.0124(16) 0.031(2) -0.0020(16) 0.0021(15) -0.0012(14)
C9B 0.029(2) 0.027(2) 0.0167(17) 0.0041(16) 0.0034(15) 0.0003(17)
C5A 0.023(2) 0.022(2) 0.048(3) 0.021(2) 0.0100(18) 0.0027(17)
C5B 0.0201(18) 0.0133(16) 0.039(2) 0.0077(16) 0.0063(16) -0.0025(14)
C12B 0.0139(16) 0.0197(17) 0.0166(16) 0.0032(14) -0.0003(12) 0.0035(13)
C9A 0.033(2) 0.0185(19) 0.040(3) -0.0080(18) 0.0189(19) -0.0040(17)
C6A 0.026(2) 0.0136(17) 0.048(3) 0.0056(18) 0.0084(18) 0.0000(15)
C14B 0.0125(16) 0.043(2) 0.0208(19) 0.0148(18) 0.0055(14) -0.0011(16)
C13B 0.0178(17) 0.038(2) 0.0129(16) 0.0001(16) 0.0039(13) 0.0053(16)
C17B 0.0227(18) 0.0268(18) 0.0279(19) -0.0065(19) -0.0009(14) -0.0024(18)
C14A 0.0222(19) 0.026(2) 0.029(2) 0.0067(17) 0.0012(15) -0.0106(16)
C4A 0.025(2) 0.040(3) 0.030(2) 0.026(2) 0.0087(17) 0.0060(19)
C18A 0.031(2) 0.035(2) 0.0144(17) -0.0051(17) 0.0023(15) -0.0100(18)
C15A 0.026(2) 0.026(2) 0.0232(19) 0.0002(17) -0.0038(15) -0.0115(17)

loop_
_atom_type_symbol
_atom_type_description
_atom_type_scat_dispersion_real
_atom_type_scat_dispersion_imag
_atom_type_scat_source
C C 0.0033 0.0016 'International Tables Vol C Tables 4.2.6.8 and 6.1.1.4'
H H 0.0000 0.0000 'International Tables Vol C Tables 4.2.6.8 and 6.1.1.4'
Cl Cl 0.1484 0.1585 'International Tables Vol C Tables 4.2.6.8 and 6.1.1.4'
N N 0.0061 0.0033 'International Tables Vol C Tables 4.2.6.8 and 6.1.1.4'
Pd Pd -0.9988 1.0072 'International Tables Vol C Tables 4.2.6.8 and 6.1.1.4'
S S 0.1246 0.1234 'International Tables Vol C Tables 4.2.6.8 and 6.1.1.4'

loop_
_geom_angle_atom_site_label_1
_geom_angle_atom_site_label_2
_geom_angle_atom_site_label_3
_geom_angle
_geom_angle_site_symmetry_1
_geom_angle_site_symmetry_3
_geom_angle_publ_flag
S1B Pd1B Cl1B 88.26(3) . . ?
C10B Pd1B Cl1B 89.80(10) . . ?
C10B Pd1B S1B 175.86(10) . . ?
C10B Pd1B C1B 93.87(14) . . ?
C1B Pd1B Cl1B 175.97(10) . . ?
C1B Pd1B S1B 87.97(10) . . ?
S1A Pd1A Cl1A 89.74(3) . . ?
C10A Pd1A Cl1A 86.78(11) . . ?
C10A Pd1A S1A 175.96(11) . . ?
C10A Pd1A C1A 95.67(14) . . ?
C1A Pd1A Cl1A 176.75(10) . . ?
C1A Pd1A S1A 87.88(10) . . ?
C19B S1B Pd1B 94.71(11) . . ?
C19A S1A Pd1A 95.58(11) . . ?
C19B N3B C22B 124.7(3) . . ?
C19B N3B C20B 108.9(3) . . ?
C20B N3B C22B 126.4(3) . . ?
C19A N2A C1A 121.4(3) . . ?
C19A N2A C21A 109.7(3) . . ?
C21A N2A C1A 128.6(3) . . ?
C10B N4B C11B 170.2(4) . . ?
N4B C10B Pd1B 170.3(3) . . ?
C1A N1A C2A 123.8(3) . . ?
C10A N4A C11A 167.3(3) . . ?
C1B N1B C2B 124.1(3) . . ?
N1B C1B Pd1B 135.9(3) . . ?
N1B C1B N2B 113.2(3) . . ?
N2B C1B Pd1B 110.9(2) . . ?
C19A N3A C20A 108.6(3) . . ?
C19A N3A C22A 125.6(3) . . ?
C20A N3A C22A 125.8(3) . . ?
N4A C10A Pd1A 168.0(3) . . ?
N2A C1A Pd1A 112.5(2) . . ?
N1A C1A Pd1A 135.5(3) . . ?
N1A C1A N2A 112.0(3) . . ?
C19B N2B C1B 121.1(3) . . ?
C19B N2B C21B 109.4(3) . . ?
C21B N2B C1B 129.0(3) . . ?
N3B C19B S1B 130.6(3) . . ?
N3B C19B N2B 107.3(3) . . ?
N2B C19B S1B 122.1(2) . . ?
C20B C21B N2B 106.5(3) . . ?
N2A C19A S1A 122.0(2) . . ?
N2A C19A N3A 107.4(3) . . ?
N3A C19A S1A 130.6(3) . . ?
C14B C15B C16B 121.0(3) . . ?
C15B C16B C11B 116.4(3) . . ?
C15B C16B C18B 120.8(3) . . ?
C11B C16B C18B 122.7(3) . . ?
C21A C20A N3A 107.5(3) . . ?
C21B C20B N3B 107.9(3) . . ?
C12A C11A N4A 119.0(3) . . ?
C16A C11A N4A 116.7(3) . . ?
C16A C11A C12A 124.3(3) . . ?
C2B C7B C9B 120.5(3) . . ?
C6B C7B C2B 118.2(4) . . ?
C6B C7B C9B 121.3(3) . . ?
N1B C2B C7B 118.3(3) . . ?
C3B C2B N1B 120.5(3) . . ?
C3B C2B C7B 121.1(3) . . ?
C20A C21A N2A 106.8(3) . . ?
C11A C12A C17A 121.7(3) . . ?
C13A C12A C11A 116.3(3) . . ?
C13A C12A C17A 122.0(3) . . ?
C11A C16A C18A 120.9(3) . . ?
C15A C16A C11A 116.6(3) . . ?
C15A C16A C18A 122.5(3) . . ?
C2B C3B C8B 121.0(3) . . ?
C4B C3B C8B 120.5(3) . . ?
C4B C3B C2B 118.5(3) . . ?
C16B C11B N4B 119.0(3) . . ?
C12B C11B N4B 116.3(3) . . ?
C12B C11B C16B 124.7(3) . . ?
C14A C13A C12A 121.3(3) . . ?
C5B C6B C7B 121.2(3) . . ?
N1A C2A C3A 117.0(4) . . ?
C7A C2A N1A 121.2(3) . . ?
C7A C2A C3A 121.6(4) . . ?
C2A C3A C8A 120.4(4) . . ?
C4A C3A C2A 117.6(4) . . ?
C4A C3A C8A 122.0(4) . . ?
C2A C7A C9A 120.8(3) . . ?
C2A C7A C6A 118.6(4) . . ?
C6A C7A C9A 120.6(4) . . ?
C5B C4B C3B 120.9(4) . . ?
C6A C5A C4A 120.4(4) . . ?
C6B C5B C4B 120.0(3) . . ?
C11B C12B C13B 116.0(3) . . ?
C11B C12B C17B 122.5(3) . . ?
C13B C12B C17B 121.4(3) . . ?
C5A C6A C7A 120.7(4) . . ?
C15B C14B C13B 120.8(3) . . ?
C14B C13B C12B 121.2(4) . . ?
C15A C14A C13A 120.3(4) . . ?
C5A C4A C3A 121.0(4) . . ?
C14A C15A C16A 121.2(4) . . ?

loop_
_geom_bond_atom_site_label_1
_geom_bond_atom_site_label_2
_geom_bond_distance
_geom_bond_site_symmetry_2
_geom_bond_publ_flag
Pd1B Cl1B 2.3897(8) . ?
Pd1B S1B 2.3216(9) . ?
Pd1B C10B 1.966(3) . ?
Pd1B C1B 2.004(3) . ?
Pd1A Cl1A 2.4023(8) . ?
Pd1A S1A 2.3170(9) . ?
Pd1A C10A 1.974(4) . ?
Pd1A C1A 2.011(4) . ?
S1B C19B 1.702(3) . ?
S1A C19A 1.707(3) . ?
N3B C19B 1.344(4) . ?
N3B C22B 1.460(4) . ?
N3B C20B 1.394(4) . ?
N2A C1A 1.447(4) . ?
N2A C19A 1.342(4) . ?
N2A C21A 1.391(4) . ?
N4B C10B 1.151(4) . ?
N4B C11B 1.407(4) . ?
N1A C1A 1.261(5) . ?
N1A C2A 1.407(5) . ?
N4A C10A 1.158(5) . ?
N4A C11A 1.406(4) . ?
N1B C1B 1.265(4) . ?
N1B C2B 1.405(4) . ?
C1B N2B 1.452(4) . ?
N3A C19A 1.347(4) . ?
N3A C20A 1.400(4) . ?
N3A C22A 1.461(5) . ?
N2B C19B 1.347(4) . ?
N2B C21B 1.398(4) . ?
C21B C20B 1.342(5) . ?
C15B C16B 1.394(5) . ?
C15B C14B 1.381(6) . ?
C8B C3B 1.505(5) . ?
C16B C11B 1.399(5) . ?
C16B C18B 1.502(5) . ?
C20A C21A 1.344(5) . ?
C11A C12A 1.395(5) . ?
C11A C16A 1.394(5) . ?
C7B C2B 1.406(5) . ?
C7B C6B 1.396(5) . ?
C7B C9B 1.487(6) . ?
C17A C12A 1.506(5) . ?
C2B C3B 1.400(5) . ?
C12A C13A 1.391(5) . ?
C16A C18A 1.500(5) . ?
C16A C15A 1.388(5) . ?
C3B C4B 1.393(5) . ?
C11B C12B 1.396(5) . ?
C13A C14A 1.382(6) . ?
C6B C5B 1.376(6) . ?
C2A C3A 1.414(5) . ?
C2A C7A 1.391(6) . ?
C3A C8A 1.500(7) . ?
C3A C4A 1.395(6) . ?
C7A C9A 1.504(6) . ?
C7A C6A 1.393(5) . ?
C4B C5B 1.385(5) . ?
C5A C6A 1.381(6) . ?
C5A C4A 1.381(7) . ?
C12B C13B 1.398(5) . ?
C12B C17B 1.501(5) . ?
C14B C13B 1.384(6) . ?
C14A C15A 1.381(5) . ?
